data_7701250
loop_
_publ_author_name
'Tom, Lincy'
'Kurup, M. R. Prathapachandra'

_publ_section_title
;
 Stimuli Responsive Multifunctional ZMOF based on an Unorthodox Polytopic
 ligand: Reversible Thermochromism and Anion Triggered Metallogelation
;
_journal_name_full 'Dalton Transactions'
_journal_paper_doi 10.1039/C9DT02820J
_journal_year 2019
_chemical_formula_moiety 'C16 H16 Cd N6 O3, 0.724(H2 O)'
_chemical_formula_sum 'C16 H17.45 Cd N6 O3.72'
_chemical_formula_weight 465.80
_space_group_crystal_system trigonal
_space_group_IT_number 148
_space_group_name_Hall '-R 3'
_space_group_name_H-M_alt 'R -3 :H'
_symmetry_space_group_name_Hall '-R 3'
_symmetry_space_group_name_H-M 'R -3 :H'
_atom_sites_solution_hydrogens mixed
_audit_creation_method SHELXL-2018/3
_audit_update_record
;
2019-04-21 deposited with the CCDC.    2019-09-24 downloaded from the CCDC.
;
_cell_angle_alpha 90
_cell_angle_beta 90
_cell_angle_gamma 120
_cell_formula_units_Z 18
_cell_length_a 35.013(2)
_cell_length_b 35.013(2)
_cell_length_c 14.6617(7)
_cell_measurement_reflns_used 9980
_cell_measurement_temperature 296(2)
_cell_measurement_theta_max 27.93
_cell_measurement_theta_min 2.33
_cell_volume 15565.9(15)
_computing_structure_refinement 'SHELXL-2018/3 (Sheldrick, 2018)'
_diffrn_ambient_temperature 296(2)
_diffrn_measured_fraction_theta_full 1.000
_diffrn_measured_fraction_theta_max 0.985
_diffrn_measurement_device_type 'Bruker AXS Kappa Apex2 diffractometer'
_diffrn_measurement_method '\w and \f scan'
_diffrn_radiation_type MoK\a
_diffrn_radiation_wavelength 0.71073
_diffrn_reflns_av_R_equivalents 0.0397
_diffrn_reflns_av_unetI/netI 0.0389
_diffrn_reflns_Laue_measured_fraction_full 1.000
_diffrn_reflns_Laue_measured_fraction_max 0.985
_diffrn_reflns_limit_h_max 46
_diffrn_reflns_limit_h_min -46
_diffrn_reflns_limit_k_max 46
_diffrn_reflns_limit_k_min -46
_diffrn_reflns_limit_l_max 19
_diffrn_reflns_limit_l_min -19
_diffrn_reflns_number 64515
_diffrn_reflns_point_group_measured_fraction_full 1.000
_diffrn_reflns_point_group_measured_fraction_max 0.985
_diffrn_reflns_theta_full 25.242
_diffrn_reflns_theta_max 28.457
_diffrn_reflns_theta_min 1.163
_diffrn_source 'Sealed tube'
_exptl_absorpt_coefficient_mu 0.649
_exptl_absorpt_correction_T_max 0.80
_exptl_absorpt_correction_T_min 0.71
_exptl_absorpt_correction_type multi-scan
_exptl_absorpt_process_details 'SADABS (Bruer, 1999)'
_exptl_crystal_colour orange
_exptl_crystal_density_diffrn 0.891
_exptl_crystal_description block
_exptl_crystal_F_000 4198
_exptl_crystal_size_max 0.500
_exptl_crystal_size_mid 0.300
_exptl_crystal_size_min 0.300
_refine_diff_density_max 2.750
_refine_diff_density_min -0.916
_refine_diff_density_rms 0.110
_refine_ls_extinction_method none
_refine_ls_goodness_of_fit_ref 0.611
_refine_ls_hydrogen_treatment constr
_refine_ls_matrix_type full
_refine_ls_number_parameters 247
_refine_ls_number_reflns 8590
_refine_ls_number_restraints 0
_refine_ls_restrained_S_all 0.611
_refine_ls_R_factor_all 0.0803
_refine_ls_R_factor_gt 0.0581
_refine_ls_shift/su_max 0.002
_refine_ls_shift/su_mean 0.000
_refine_ls_structure_factor_coef Fsqd
_refine_ls_weighting_details 'w=1/[\s^2^(Fo^2^)+(0.1991P)^2^+189.4098P] where P=(Fo^2^+2Fc^2^)/3'
_refine_ls_weighting_scheme calc
_refine_ls_wR_factor_gt 0.1682
_refine_ls_wR_factor_ref 0.1937
_reflns_Friedel_coverage 0.000
_reflns_number_gt 5887
_reflns_number_total 8720
_reflns_threshold_expression 'I > 2\s(I)'
_cod_data_source_file c9dt02820j2.cif
_cod_data_source_block shelx
_cod_original_cell_volume 15565.6(19)
_cod_database_code 7701250
_shelx_shelxl_version_number 2018/3
_shelx_space_group_comment
;
The symmetry employed for this shelxl refinement is uniquely defined
by the following loop, which should always be used as a source of
symmetry information in preference to the above space-group names.
They are only intended as comments.
;
_shelx_estimated_absorpt_t_min 0.737
_shelx_estimated_absorpt_t_max 0.829

loop_
_space_group_symop_operation_xyz
'x, y, z'
'-y, x-y, z'
'-x+y, -x, z'
'x+2/3, y+1/3, z+1/3'
'-y+2/3, x-y+1/3, z+1/3'
'-x+y+2/3, -x+1/3, z+1/3'
'x+1/3, y+2/3, z+2/3'
'-y+1/3, x-y+2/3, z+2/3'
'-x+y+1/3, -x+2/3, z+2/3'
'-x, -y, -z'
'y, -x+y, -z'
'x-y, x, -z'
'-x+2/3, -y+1/3, -z+1/3'
'y+2/3, -x+y+1/3, -z+1/3'
'x-y+2/3, x+1/3, -z+1/3'
'-x+1/3, -y+2/3, -z+2/3'
'y+1/3, -x+y+2/3, -z+2/3'
'x-y+1/3, x+2/3, -z+2/3'

loop_
_atom_site_label
_atom_site_type_symbol
_atom_site_fract_x
_atom_site_fract_y
_atom_site_fract_z
_atom_site_U_iso_or_equiv
_atom_site_adp_type
_atom_site_occupancy
_atom_site_site_symmetry_order
_atom_site_calc_flag
_atom_site_refinement_flags_posn
_atom_site_refinement_flags_adp
_atom_site_refinement_flags_occupancy
_atom_site_disorder_assembly
_atom_site_disorder_group
C1 C 0.78897(19) 0.95697(15) 0.3853(3) 0.0715(13) Uani 1 1 d . . . . .
H1 H 0.789656 0.949963 0.324378 0.086 Uiso 1 1 calc R U . . .
C2 C 0.77768(19) 0.92455(13) 0.4493(3) 0.0691(13) Uani 1 1 d . . . . .
H2 H 0.770717 0.896295 0.431536 0.083 Uiso 1 1 calc R U . . .
C3 C 0.77669(12) 0.93410(11) 0.5404(2) 0.0440(8) Uani 1 1 d . . . . .
C4 C 0.78625(16) 0.97625(13) 0.5611(3) 0.0607(11) Uani 1 1 d . . . . .
H4 H 0.785200 0.984112 0.621266 0.073 Uiso 1 1 calc R U . . .
C5 C 0.79738(17) 1.00673(13) 0.4924(3) 0.0626(12) Uani 1 1 d . . . . .
H5 H 0.804135 1.035189 0.507918 0.075 Uiso 1 1 calc R U . . .
C6 C 0.76715(12) 0.89967(11) 0.6109(2) 0.0437(8) Uani 1 1 d . . . . .
C7 C 0.73317(14) 0.87266(12) 0.8311(3) 0.0531(9) Uani 1 1 d . . . . .
C8 C 0.7226(2) 0.90704(17) 0.8659(4) 0.0848(14) Uani 1 1 d . . . . .
H8A H 0.742586 0.935104 0.839119 0.127 Uiso 1 1 calc R U . . .
H8B H 0.725707 0.909114 0.931083 0.127 Uiso 1 1 calc R U . . .
H8C H 0.692895 0.898718 0.849707 0.127 Uiso 1 1 calc R U . . .
C9 C 0.7105(2) 0.83247(19) 0.9857(3) 0.1011(16) Uani 1 1 d . . . A 1
H9A H 0.682221 0.830633 0.983521 0.152 Uiso 1 1 calc R U . A 1
H9B H 0.730523 0.857743 1.020990 0.152 Uiso 1 1 calc R U . A 1
H9C H 0.707487 0.806266 1.013435 0.152 Uiso 1 1 calc R U . A 1
C10 C 0.72803(15) 0.83680(13) 0.8911(3) 0.0533(9) Uani 1 1 d . . . . .
C11 C 0.75361(11) 0.75542(11) 0.8670(2) 0.0420(7) Uani 1 1 d . . . . .
C12 C 0.74705(12) 0.71416(12) 0.9118(2) 0.0420(7) Uani 1 1 d . . . . .
C13 C 0.76859(14) 0.69343(13) 0.8769(3) 0.0523(9) Uani 1 1 d . . . . .
H13 H 0.787844 0.705701 0.827885 0.063 Uiso 1 1 calc R U . . .
C14 C 0.76132(13) 0.65437(12) 0.9152(3) 0.0520(9) Uani 1 1 d . . . . .
H14 H 0.776352 0.640952 0.891546 0.062 Uiso 1 1 calc R U . . .
C15 C 0.71408(14) 0.65595(14) 1.0198(3) 0.0574(9) Uani 1 1 d . . . . .
H15 H 0.695339 0.643296 1.069430 0.069 Uiso 1 1 calc R U . . .
C16 C 0.72031(15) 0.69554(14) 0.9861(3) 0.0591(10) Uani 1 1 d . . . . .
H16 H 0.706502 0.709389 1.013557 0.071 Uiso 1 1 calc R U . . .
N1 N 0.79897(12) 0.99777(9) 0.4057(2) 0.0493(8) Uani 1 1 d . . . . .
N2 N 0.75359(12) 0.90618(10) 0.6901(2) 0.0549(8) Uani 1 1 d . . . . .
N3 N 0.74718(11) 0.87291(9) 0.7503(2) 0.0489(7) Uani 1 1 d . . . . .
N4 N 0.73934(10) 0.81041(9) 0.8583(2) 0.0448(7) Uani 1 1 d . . . . .
N5 N 0.73391(11) 0.77460(10) 0.9086(2) 0.0493(7) Uani 1 1 d . . . . .
N6 N 0.73374(10) 0.63508(10) 0.9845(2) 0.0432(6) Uani 1 1 d . . . . .
O1 O 0.84142(14) 0.87362(16) 0.7545(4) 0.1179(18) Uani 1 1 d . . . . .
H1A H 0.851380 0.896231 0.787981 0.177 Uiso 1 1 d R U . . .
H1B H 0.841804 0.853665 0.785666 0.177 Uiso 1 1 d R U . . .
O2 O 0.77217(12) 0.86824(9) 0.58741(19) 0.0650(8) Uani 1 1 d . . . . .
O3 O 0.77563(10) 0.76714(10) 0.79471(19) 0.0629(7) Uani 1 1 d . . . . .
O4 O 0.6406(2) 0.7228(2) 0.9929(6) 0.146(3) Uani 0.724(12) 1 d . . P . .
H4A H 0.624431 0.734732 0.984562 0.220 Uiso 0.724(12) 1 d R U P . .
H4B H 0.665481 0.739742 0.968133 0.220 Uiso 0.724(12) 1 d R U P . .
Cd1 Cd 0.76832(2) 0.82093(2) 0.70829(2) 0.03780(8) Uani 1 1 d . . . . .

loop_
_atom_site_aniso_label
_atom_site_aniso_U_11
_atom_site_aniso_U_22
_atom_site_aniso_U_33
_atom_site_aniso_U_23
_atom_site_aniso_U_13
_atom_site_aniso_U_12
C1 0.122(4) 0.058(2) 0.039(2) 0.0036(17) 0.001(2) 0.048(2)
C2 0.123(4) 0.0416(18) 0.047(2) 0.0016(16) -0.003(2) 0.0444(19)
C3 0.0547(18) 0.0386(15) 0.0397(17) 0.0066(13) 0.0046(14) 0.0240(13)
C4 0.097(3) 0.0448(18) 0.0434(19) 0.0088(15) 0.0148(19) 0.0376(18)
C5 0.100(3) 0.0393(17) 0.049(2) 0.0053(16) 0.011(2) 0.0354(18)
C6 0.0574(18) 0.0345(14) 0.0406(17) 0.0102(13) 0.0068(14) 0.0240(13)
C7 0.082(2) 0.0477(16) 0.0456(19) 0.0042(15) 0.0117(17) 0.0449(14)
C8 0.137(4) 0.080(2) 0.069(3) 0.013(2) 0.033(3) 0.078(2)
C9 0.189(4) 0.110(3) 0.056(3) 0.027(2) 0.047(3) 0.114(3)
C10 0.078(2) 0.0525(18) 0.0400(18) 0.0073(15) 0.0131(17) 0.0403(15)
C11 0.0472(16) 0.0452(16) 0.0374(16) 0.0065(13) -0.0014(13) 0.0259(12)
C12 0.0445(16) 0.0443(16) 0.0348(15) 0.0024(13) -0.0034(13) 0.0205(13)
C13 0.061(2) 0.0531(18) 0.049(2) 0.0100(16) 0.0137(16) 0.0335(15)
C14 0.063(2) 0.0440(16) 0.060(2) 0.0067(16) 0.0107(17) 0.0352(13)
C15 0.068(2) 0.0631(19) 0.057(2) 0.0231(17) 0.0212(17) 0.0448(15)
C16 0.078(2) 0.0620(19) 0.057(2) 0.0151(17) 0.0201(18) 0.0505(15)
N1 0.0784(19) 0.0283(11) 0.0432(15) 0.0163(11) 0.0037(14) 0.0281(11)
N2 0.088(2) 0.0490(14) 0.0445(16) 0.0148(12) 0.0165(15) 0.0464(13)
N3 0.0726(17) 0.0408(13) 0.0444(15) 0.0086(12) 0.0138(14) 0.0367(11)
N4 0.0632(16) 0.0447(13) 0.0368(14) 0.0066(11) 0.0054(12) 0.0348(11)
N5 0.0747(18) 0.0466(14) 0.0360(14) 0.0095(11) 0.0071(13) 0.0374(12)
N6 0.0477(14) 0.0419(13) 0.0427(15) 0.0056(12) 0.0018(12) 0.0246(11)
O1 0.070(3) 0.091(3) 0.156(4) -0.032(3) -0.026(3) 0.013(2)
O2 0.116(2) 0.0520(13) 0.0423(14) 0.0106(11) 0.0211(14) 0.0535(12)
O3 0.0838(16) 0.0761(15) 0.0545(15) 0.0307(12) 0.0308(13) 0.0591(11)
O4 0.132(4) 0.147(5) 0.205(8) 0.087(5) 0.072(5) 0.102(3)
Cd1 0.04534(12) 0.03662(11) 0.03462(14) 0.00206(8) 0.00437(8) 0.02288(8)

loop_
_atom_type_symbol
_atom_type_description
_atom_type_scat_dispersion_real
_atom_type_scat_dispersion_imag
_atom_type_scat_source
C C 0.0033 0.0016 'International Tables Vol C Tables 4.2.6.8 and 6.1.1.4'
H H 0.0000 0.0000 'International Tables Vol C Tables 4.2.6.8 and 6.1.1.4'
N N 0.0061 0.0033 'International Tables Vol C Tables 4.2.6.8 and 6.1.1.4'
O O 0.0106 0.0060 'International Tables Vol C Tables 4.2.6.8 and 6.1.1.4'
Cd Cd -0.8075 1.2024 'International Tables Vol C Tables 4.2.6.8 and 6.1.1.4'

loop_
_geom_angle_atom_site_label_1
_geom_angle_atom_site_label_2
_geom_angle_atom_site_label_3
_geom_angle
_geom_angle_site_symmetry_1
_geom_angle_site_symmetry_3
N1 C1 C2 123.4(4) . .
N1 C1 H1 118.3 . .
C2 C1 H1 118.3 . .
C1 C2 C3 119.6(4) . .
C1 C2 H2 120.2 . .
C3 C2 H2 120.2 . .
C4 C3 C2 116.9(3) . .
C4 C3 C6 123.3(3) . .
C2 C3 C6 119.8(3) . .
C3 C4 C5 119.6(4) . .
C3 C4 H4 120.2 . .
C5 C4 H4 120.2 . .
N1 C5 C4 123.5(4) . .
N1 C5 H5 118.3 . .
C4 C5 H5 118.3 . .
O2 C6 N2 128.2(3) . .
O2 C6 C3 116.6(3) . .
N2 C6 C3 115.2(3) . .
N3 C7 C10 116.3(3) . .
N3 C7 C8 123.5(4) . .
C10 C7 C8 120.2(4) . .
C7 C8 H8A 109.5 . .
C7 C8 H8B 109.5 . .
H8A C8 H8B 109.5 . .
C7 C8 H8C 109.5 . .
H8A C8 H8C 109.5 . .
H8B C8 H8C 109.5 . .
C10 C9 H9A 109.5 . .
C10 C9 H9B 109.5 . .
H9A C9 H9B 109.5 . .
C10 C9 H9C 109.5 . .
H9A C9 H9C 109.5 . .
H9B C9 H9C 109.5 . .
N4 C10 C7 116.5(3) . .
N4 C10 C9 122.7(4) . .
C7 C10 C9 120.8(4) . .
O3 C11 N5 127.8(3) . .
O3 C11 C12 117.4(3) . .
N5 C11 C12 114.8(3) . .
C16 C12 C13 117.9(4) . .
C16 C12 C11 123.1(4) . .
C13 C12 C11 119.0(3) . .
C14 C13 C12 119.5(4) . .
C14 C13 H13 120.3 . .
C12 C13 H13 120.3 . .
N6 C14 C13 122.8(4) . .
N6 C14 H14 118.6 . .
C13 C14 H14 118.6 . .
N6 C15 C16 123.0(4) . .
N6 C15 H15 118.5 . .
C16 C15 H15 118.5 . .
C12 C16 C15 119.3(4) . .
C12 C16 H16 120.4 . .
C15 C16 H16 120.4 . .
C5 N1 C1 117.1(3) . .
C5 N1 Cd1 121.6(2) . 11_566
C1 N1 Cd1 121.3(3) . 11_566
C6 N2 N3 109.6(3) . .
C7 N3 N2 119.6(3) . .
C7 N3 Cd1 120.1(2) . .
N2 N3 Cd1 120.0(2) . .
C10 N4 N5 120.4(3) . .
C10 N4 Cd1 120.2(2) . .
N5 N4 Cd1 119.3(2) . .
C11 N5 N4 110.0(3) . .
C14 N6 C15 117.5(3) . .
C14 N6 Cd1 121.0(2) . 6_565
C15 N6 Cd1 121.5(2) . 6_565
Cd1 O1 H1A 132.1 . .
Cd1 O1 H1B 88.2 . .
H1A O1 H1B 107.1 . .
C6 O2 Cd1 115.1(2) . .
C11 O3 Cd1 114.6(2) . .
H4A O4 H4B 107.1 . .
N1 Cd1 N3 145.58(11) 12_656 .
N1 Cd1 N4 147.62(11) 12_656 .
N3 Cd1 N4 66.67(10) . .
N1 Cd1 O1 86.79(16) 12_656 .
N3 Cd1 O1 87.62(16) . .
N4 Cd1 O1 93.83(16) . .
N1 Cd1 O2 80.37(11) 12_656 .
N3 Cd1 O2 65.74(10) . .
N4 Cd1 O2 131.95(10) . .
O1 Cd1 O2 90.46(17) . .
N1 Cd1 O3 81.78(10) 12_656 .
N3 Cd1 O3 131.89(10) . .
N4 Cd1 O3 65.91(10) . .
O1 Cd1 O3 87.85(16) . .
O2 Cd1 O3 162.14(10) . .
N1 Cd1 N6 87.46(11) 12_656 8_654
N3 Cd1 N6 97.42(11) . 8_654
N4 Cd1 N6 90.76(11) . 8_654
O1 Cd1 N6 174.23(15) . 8_654
O2 Cd1 N6 89.07(11) . 8_654
O3 Cd1 N6 90.84(11) . 8_654

loop_
_geom_bond_atom_site_label_1
_geom_bond_atom_site_label_2
_geom_bond_distance
_geom_bond_site_symmetry_2
C1 N1 1.324(5) .
C1 C2 1.370(6) .
C1 H1 0.9300 .
C2 C3 1.381(6) .
C2 H2 0.9300 .
C3 C4 1.374(5) .
C3 C6 1.494(5) .
C4 C5 1.375(6) .
C4 H4 0.9300 .
C5 N1 1.316(5) .
C5 H5 0.9300 .
C6 O2 1.247(5) .
C6 N2 1.317(5) .
C7 N3 1.280(5) .
C7 C10 1.469(5) .
C7 C8 1.514(6) .
C8 H8A 0.9600 .
C8 H8B 0.9600 .
C8 H8C 0.9600 .
C9 C10 1.494(6) .
C9 H9A 0.9600 .
C9 H9B 0.9600 .
C9 H9C 0.9600 .
C10 N4 1.268(5) .
C11 O3 1.253(4) .
C11 N5 1.327(5) .
C11 C12 1.496(5) .
C12 C16 1.371(5) .
C12 C13 1.380(6) .
C13 C14 1.380(5) .
C13 H13 0.9300 .
C14 N6 1.330(5) .
C14 H14 0.9300 .
C15 N6 1.334(5) .
C15 C16 1.382(6) .
C15 H15 0.9300 .
C16 H16 0.9300 .
N1 Cd1 2.366(3) 11_566
N2 N3 1.386(4) .
N3 Cd1 2.364(3) .
N4 N5 1.384(4) .
N4 Cd1 2.372(3) .
N6 Cd1 2.395(3) 6_565
O1 Cd1 2.386(4) .
O1 H1A 0.8440 .
O1 H1B 0.8403 .
O2 Cd1 2.383(3) .
O3 Cd1 2.388(3) .
O4 H4A 0.8632 .
O4 H4B 0.8516 .

loop_
_geom_hbond_atom_site_label_D
_geom_hbond_atom_site_label_H
_geom_hbond_atom_site_label_A
_geom_hbond_distance_DH
_geom_hbond_distance_HA
_geom_hbond_distance_DA
_geom_hbond_angle_DHA
_geom_hbond_site_symmetry_A
_geom_hbond_publ_flag
C1 H1 O3 0.93 2.63 3.152(5) 115.9 11_566 yes
C5 H5 O2 0.93 2.60 3.090(5) 113.6 11_566 yes
C9^a H9C^a O4 0.96 2.70 3.368(10) 127.5 . yes
C14 H14 O2 0.93 2.62 3.289(5) 129.0 6_565 yes
C16 H16 O4 0.93 2.59 3.373(9) 141.8 . yes
O4 H4A N2 0.86 2.16 3.024(8) 173.7 16_666 yes
O4 H4B N5 0.85 2.25 3.092(8) 169.6 . yes

loop_
_geom_torsion_atom_site_label_1
_geom_torsion_atom_site_label_2
_geom_torsion_atom_site_label_3
_geom_torsion_atom_site_label_4
_geom_torsion
_geom_torsion_site_symmetry_4
N1 C1 C2 C3 -0.4(9) .
C1 C2 C3 C4 1.6(7) .
C1 C2 C3 C6 -176.2(5) .
C2 C3 C4 C5 -1.9(7) .
C6 C3 C4 C5 175.9(4) .
C3 C4 C5 N1 0.9(8) .
C4 C3 C6 O2 -158.9(4) .
C2 C3 C6 O2 18.8(6) .
C4 C3 C6 N2 22.3(6) .
C2 C3 C6 N2 -160.0(4) .
N3 C7 C10 N4 2.3(6) .
C8 C7 C10 N4 -177.0(4) .
N3 C7 C10 C9 -178.0(5) .
C8 C7 C10 C9 2.7(7) .
O3 C11 C12 C16 -173.7(4) .
N5 C11 C12 C16 4.5(5) .
O3 C11 C12 C13 5.9(5) .
N5 C11 C12 C13 -175.9(3) .
C16 C12 C13 C14 2.4(6) .
C11 C12 C13 C14 -177.2(4) .
C12 C13 C14 N6 0.9(6) .
C13 C12 C16 C15 -3.5(6) .
C11 C12 C16 C15 176.1(4) .
N6 C15 C16 C12 1.4(7) .
C4 C5 N1 C1 0.4(8) .
C4 C5 N1 Cd1 -177.7(4) 11_566
C2 C1 N1 C5 -0.6(8) .
C2 C1 N1 Cd1 177.5(4) 11_566
O2 C6 N2 N3 3.2(6) .
C3 C6 N2 N3 -178.2(3) .
C10 C7 N3 N2 -178.9(4) .
C8 C7 N3 N2 0.4(7) .
C10 C7 N3 Cd1 -4.6(5) .
C8 C7 N3 Cd1 174.7(4) .
C6 N2 N3 C7 -178.8(4) .
C6 N2 N3 Cd1 7.0(4) .
C7 C10 N4 N5 -177.3(3) .
C9 C10 N4 N5 3.0(7) .
C7 C10 N4 Cd1 1.1(5) .
C9 C10 N4 Cd1 -178.6(4) .
O3 C11 N5 N4 2.4(5) .
C12 C11 N5 N4 -175.7(3) .
C10 N4 N5 C11 -171.0(4) .
Cd1 N4 N5 C11 10.6(4) .
C13 C14 N6 C15 -2.9(6) .
C13 C14 N6 Cd1 176.1(3) 6_565
C16 C15 N6 C14 1.8(6) .
C16 C15 N6 Cd1 -177.3(3) 6_565
N2 C6 O2 Cd1 -11.2(6) .
C3 C6 O2 Cd1 170.2(3) .
N5 C11 O3 Cd1 -13.5(5) .
C12 C11 O3 Cd1 164.4(2) .
